data_7128242
loop_
_publ_author_name
'Parvin, Nasrina'
'Sen, Nilanjana'
'Muhasina, Puthan Veetil'
'Tothadi, Srinu'
'Parameswaran, Pattiyil'
'Khan, Shabana'

_publ_section_title
;
 The diverse reactivity of NOBF<sub>4</sub> towards silylene, disilene,
 germylene and stannylene.
;
_journal_issue 41
_journal_name_full 'Chemical communications (Cambridge, England)'
_journal_page_first 5008
_journal_page_last 5011
_journal_paper_doi 10.1039/d1cc01034d
_journal_volume 57
_journal_year 2021
_chemical_formula_moiety 'C32 H66 F2 N2 Si6'
_chemical_formula_sum 'C32 H66 F2 N2 Si6'
_chemical_formula_weight 685.40
_space_group_crystal_system triclinic
_space_group_IT_number 2
_space_group_name_Hall '-P 1'
_space_group_name_H-M_alt 'P -1'
_atom_sites_solution_hydrogens geom
_audit_creation_date 2021-04-07
_audit_creation_method
;
Olex2 1.2
(compiled 2018.05.29 svn.r3508 for OlexSys, GUI svn.r5506)
;
_audit_update_record
;
2021-04-11 deposited with the CCDC.	2021-04-27 downloaded from the CCDC.
;
_cell_angle_alpha 95.79(3)
_cell_angle_beta 106.56(3)
_cell_angle_gamma 116.50(2)
_cell_formula_units_Z 1
_cell_length_a 9.356(12)
_cell_length_b 9.434(12)
_cell_length_c 13.182(17)
_cell_measurement_reflns_used 1413
_cell_measurement_temperature 100(2)
_cell_measurement_theta_max 21.22
_cell_measurement_theta_min 2.50
_cell_volume 962(2)
_computing_cell_refinement 'SAINT V8.40A (?, 2016)'
_computing_data_reduction 'SAINT V8.40A (?, 2016)'
_computing_molecular_graphics 'Olex2 (Dolomanov et al., 2009)'
_computing_publication_material 'Olex2 (Dolomanov et al., 2009)'
_computing_structure_refinement 'ShelXL (Sheldrick, 2015)'
_computing_structure_solution 'SHELXT 2014/5 (Sheldrick, 2014)'
_diffrn_ambient_temperature 100
_diffrn_measured_fraction_theta_full 0.996
_diffrn_measured_fraction_theta_max 0.996
_diffrn_measurement_device_type 'Bruker APEX-II CCD'
_diffrn_measurement_method '\f and \w scans'
_diffrn_radiation_type MoK\a
_diffrn_radiation_wavelength 0.71073
_diffrn_reflns_av_R_equivalents 0.2677
_diffrn_reflns_av_unetI/netI 0.3245
_diffrn_reflns_Laue_measured_fraction_full 0.996
_diffrn_reflns_Laue_measured_fraction_max 0.996
_diffrn_reflns_limit_h_max 11
_diffrn_reflns_limit_h_min -10
_diffrn_reflns_limit_k_max 11
_diffrn_reflns_limit_k_min -11
_diffrn_reflns_limit_l_max 15
_diffrn_reflns_limit_l_min -15
_diffrn_reflns_number 11819
_diffrn_reflns_point_group_measured_fraction_full 0.996
_diffrn_reflns_point_group_measured_fraction_max 0.996
_diffrn_reflns_theta_full 24.998
_diffrn_reflns_theta_max 24.998
_diffrn_reflns_theta_min 2.502
_diffrn_standards_number 0
_exptl_absorpt_coefficient_mu 0.251
_exptl_absorpt_correction_T_max 0.7457
_exptl_absorpt_correction_T_min 0.5342
_exptl_absorpt_correction_type multi-scan
_exptl_absorpt_process_details
'SADABS-2016/2 (Bruker,2016/2) was used for absorption correction. wR2(int) was 0.1338 before and 0.0417 after correction. The Ratio of minimum to maximum transmission is 0.7164. The \l/2 correction factor is Not present.'
_exptl_crystal_colour colourless
_exptl_crystal_colour_primary colourless
_exptl_crystal_density_diffrn 1.183
_exptl_crystal_description plate
_exptl_crystal_F_000 374
_exptl_crystal_size_max 0.15
_exptl_crystal_size_mid 0.12
_exptl_crystal_size_min 0.06
_refine_diff_density_max 0.510
_refine_diff_density_min -0.443
_refine_diff_density_rms 0.095
_refine_ls_extinction_method none
_refine_ls_goodness_of_fit_ref 1.019
_refine_ls_hydrogen_treatment constr
_refine_ls_matrix_type full
_refine_ls_number_parameters 201
_refine_ls_number_reflns 3369
_refine_ls_number_restraints 0
_refine_ls_restrained_S_all 1.019
_refine_ls_R_factor_all 0.2559
_refine_ls_R_factor_gt 0.1075
_refine_ls_shift/su_max 0.000
_refine_ls_shift/su_mean 0.000
_refine_ls_structure_factor_coef Fsqd
_refine_ls_weighting_details 'w=1/[\s^2^(Fo^2^)+(0.0631P)^2^+1.4607P] where P=(Fo^2^+2Fc^2^)/3'
_refine_ls_weighting_scheme calc
_refine_ls_wR_factor_gt 0.1847
_refine_ls_wR_factor_ref 0.2380
_reflns_Friedel_coverage 0.000
_reflns_number_gt 1402
_reflns_number_total 3369
_reflns_threshold_expression 'I > 2\s(I)'
_cod_data_source_file d1cc01034d2.cif
_cod_data_source_block 12
_cod_depositor_comments 'Adding full bibliography for 7128241--7128247.cif.'
_cod_database_code 7128242
_shelx_shelxl_version_number 2016/6
_shelx_space_group_comment
;
The symmetry employed for this shelxl refinement is uniquely defined
by the following loop, which should always be used as a source of
symmetry information in preference to the above space-group names.
They are only intended as comments.
;
_shelx_estimated_absorpt_t_max 0.985
_shelx_estimated_absorpt_t_min 0.963
_olex2_refinement_description
;
1. Fixed Uiso
 At 1.5 times of:
  All C(H,H,H) groups
2.a Idealised Me refined as rotating group:
 C6(H6A,H6B,H6C), C12(H12A,H12B,H12C), C10(H10A,H10B,H10C), C7(H7A,H7B,H7C),
 C13(H13A,H13B,H13C), C11(H11A,H11B,H11C), C16(H16A,H16B,H16C), C9(H9A,H9B,H9C),
  C8(H8A,H8B,H8C), C15(H15A,H15B,H15C), C14(H14A,H14B,H14C)
;
_olex2_submission_special_instructions 'No special instructions were received'

loop_
_space_group_symop_operation_xyz
'x, y, z'
'-x, -y, -z'

loop_
_atom_site_label
_atom_site_type_symbol
_atom_site_fract_x
_atom_site_fract_y
_atom_site_fract_z
_atom_site_U_iso_or_equiv
_atom_site_adp_type
_atom_site_occupancy
_atom_site_site_symmetry_order
_atom_site_calc_flag
_atom_site_refinement_flags_posn
_atom_site_refinement_flags_adp
_atom_site_refinement_flags_occupancy
_atom_site_disorder_assembly
_atom_site_disorder_group
Si1 Si 0.5694(3) 0.5645(3) 0.6001(2) 0.0273(7) Uani 1 1 d . . . . .
Si2 Si 0.3319(3) 0.3099(3) 0.6987(2) 0.0287(7) Uani 1 1 d . . . . .
Si3 Si 0.7124(3) 0.4480(3) 0.7904(2) 0.0326(7) Uani 1 1 d . . . . .
F1 F 0.7729(5) 0.6275(5) 0.6202(4) 0.0398(13) Uani 1 1 d . . . . .
N1 N 0.5319(7) 0.4427(7) 0.6901(5) 0.0212(16) Uani 1 1 d . . . . .
C6 C 0.6018(11) 0.8622(10) 0.5513(7) 0.037(2) Uani 1 1 d . . . . .
H6A H 0.607085 0.967549 0.572288 0.055 Uiso 1 1 calc GR . . . .
H6B H 0.508845 0.797235 0.479797 0.055 Uiso 1 1 calc GR . . . .
H6C H 0.711457 0.881883 0.546458 0.055 Uiso 1 1 calc GR . . . .
C1 C 0.5670(11) 0.7669(10) 0.6389(7) 0.027(2) Uani 1 1 d . . . . .
C5 C 0.4010(10) 0.7309(10) 0.6536(7) 0.029(2) Uani 1 1 d . . . . .
C2 C 0.7011(10) 0.8628(9) 0.7528(7) 0.027(2) Uani 1 1 d . . . . .
C12 C 0.1418(10) 0.2922(11) 0.5889(7) 0.042(3) Uani 1 1 d . . . . .
H12A H 0.144322 0.397732 0.599362 0.064 Uiso 1 1 calc GR . . . .
H12B H 0.035720 0.207299 0.593188 0.064 Uiso 1 1 calc GR . . . .
H12C H 0.145712 0.262214 0.516818 0.064 Uiso 1 1 calc GR . . . .
C4 C 0.4359(12) 0.7777(10) 0.7619(8) 0.033(2) Uani 1 1 d . . . . .
C3 C 0.6199(12) 0.8612(10) 0.8239(7) 0.036(2) Uani 1 1 d . . . . .
C10 C 0.2379(10) 0.6755(11) 0.5599(7) 0.045(3) Uani 1 1 d . . . . .
H10A H 0.141976 0.636284 0.585699 0.068 Uiso 1 1 calc GR . . . .
H10B H 0.218845 0.586150 0.503455 0.068 Uiso 1 1 calc GR . . . .
H10C H 0.245369 0.767564 0.528902 0.068 Uiso 1 1 calc GR . . . .
C7 C 0.8885(11) 0.9638(11) 0.7721(8) 0.051(3) Uani 1 1 d . . . . .
H7A H 0.906980 1.056323 0.739509 0.077 Uiso 1 1 calc GR . . . .
H7B H 0.925180 0.895410 0.738252 0.077 Uiso 1 1 calc GR . . . .
H7C H 0.955624 1.005529 0.851248 0.077 Uiso 1 1 calc GR . . . .
C13 C 0.3190(10) 0.3871(10) 0.8300(7) 0.038(2) Uani 1 1 d . . . . .
H13A H 0.413629 0.500154 0.865577 0.057 Uiso 1 1 calc GR . . . .
H13B H 0.327731 0.317084 0.878797 0.057 Uiso 1 1 calc GR . . . .
H13C H 0.209003 0.384705 0.814678 0.057 Uiso 1 1 calc GR . . . .
C11 C 0.2928(11) 0.0938(10) 0.6829(7) 0.044(3) Uani 1 1 d . . . . .
H11A H 0.216534 0.028267 0.607342 0.066 Uiso 1 1 calc GR . . . .
H11B H 0.239059 0.045205 0.733714 0.066 Uiso 1 1 calc GR . . . .
H11C H 0.402604 0.095396 0.699412 0.066 Uiso 1 1 calc GR . . . .
C16 C 0.8851(13) 0.6526(11) 0.8780(9) 0.075(4) Uani 1 1 d . . . . .
H16A H 0.943716 0.716356 0.833749 0.112 Uiso 1 1 calc GR . . . .
H16B H 0.967775 0.641323 0.936862 0.112 Uiso 1 1 calc GR . . . .
H16C H 0.835996 0.709377 0.909969 0.112 Uiso 1 1 calc GR . . . .
C9 C 0.3068(12) 0.7667(11) 0.8151(8) 0.051(3) Uani 1 1 d . . . . .
H9A H 0.190262 0.707089 0.759151 0.077 Uiso 1 1 calc GR . . . .
H9B H 0.333616 0.877636 0.848191 0.077 Uiso 1 1 calc GR . . . .
H9C H 0.314046 0.708213 0.872107 0.077 Uiso 1 1 calc GR . . . .
C8 C 0.7010(13) 0.9358(11) 0.9452(7) 0.057(3) Uani 1 1 d . . . . .
H8A H 0.826469 0.993041 0.967762 0.086 Uiso 1 1 calc GR . . . .
H8B H 0.664946 0.849121 0.982823 0.086 Uiso 1 1 calc GR . . . .
H8C H 0.664853 1.014183 0.964423 0.086 Uiso 1 1 calc GR . . . .
C15 C 0.8079(12) 0.3454(12) 0.7312(7) 0.058(3) Uani 1 1 d . . . . .
H15A H 0.718304 0.233321 0.688049 0.087 Uiso 1 1 calc GR . . . .
H15B H 0.896382 0.341479 0.790408 0.087 Uiso 1 1 calc GR . . . .
H15C H 0.859953 0.406576 0.683659 0.087 Uiso 1 1 calc GR . . . .
C14 C 0.6511(14) 0.3379(15) 0.8953(9) 0.088(4) Uani 1 1 d . . . . .
H14A H 0.627693 0.402682 0.944349 0.132 Uiso 1 1 calc GR . . . .
H14B H 0.745703 0.323390 0.938202 0.132 Uiso 1 1 calc GR . . . .
H14C H 0.547866 0.230079 0.858007 0.132 Uiso 1 1 calc GR . . . .

loop_
_atom_site_aniso_label
_atom_site_aniso_U_11
_atom_site_aniso_U_22
_atom_site_aniso_U_33
_atom_site_aniso_U_23
_atom_site_aniso_U_13
_atom_site_aniso_U_12
Si1 0.0303(15) 0.0209(14) 0.0375(16) 0.0117(12) 0.0146(13) 0.0161(12)
Si2 0.0283(15) 0.0247(14) 0.0414(17) 0.0143(12) 0.0183(13) 0.0155(12)
Si3 0.0299(16) 0.0387(16) 0.0383(17) 0.0091(13) 0.0101(13) 0.0260(14)
F1 0.035(3) 0.040(3) 0.060(3) 0.021(3) 0.028(3) 0.024(3)
N1 0.029(4) 0.016(4) 0.030(4) 0.014(3) 0.015(3) 0.016(3)
C6 0.050(6) 0.034(6) 0.036(6) 0.014(5) 0.015(5) 0.028(5)
C1 0.047(6) 0.026(5) 0.037(6) 0.024(4) 0.027(5) 0.031(5)
C5 0.025(5) 0.029(5) 0.041(6) 0.016(5) 0.012(5) 0.020(4)
C2 0.025(5) 0.017(5) 0.034(6) 0.014(4) 0.004(5) 0.009(4)
C12 0.019(5) 0.052(6) 0.052(7) 0.026(5) 0.015(5) 0.012(5)
C4 0.053(7) 0.024(5) 0.050(7) 0.029(5) 0.036(6) 0.029(5)
C3 0.050(7) 0.030(6) 0.033(6) 0.013(5) 0.009(6) 0.027(5)
C10 0.037(6) 0.051(6) 0.068(7) 0.024(6) 0.024(6) 0.034(5)
C7 0.044(7) 0.047(6) 0.058(7) 0.024(5) 0.013(5) 0.021(6)
C13 0.035(6) 0.028(5) 0.059(7) 0.010(5) 0.028(5) 0.016(5)
C11 0.052(6) 0.032(6) 0.061(7) 0.017(5) 0.035(5) 0.022(5)
C16 0.076(8) 0.046(7) 0.079(8) -0.009(6) -0.021(7) 0.047(7)
C9 0.075(8) 0.058(7) 0.063(7) 0.032(6) 0.046(6) 0.051(6)
C8 0.086(8) 0.053(7) 0.041(7) 0.010(5) 0.012(6) 0.047(6)
C15 0.072(7) 0.083(8) 0.043(7) 0.015(6) 0.012(6) 0.064(7)
C14 0.076(9) 0.133(11) 0.075(9) 0.073(9) 0.028(7) 0.058(8)

loop_
_atom_type_symbol
_atom_type_description
_atom_type_scat_dispersion_real
_atom_type_scat_dispersion_imag
_atom_type_scat_source
C C 0.0033 0.0016 'International Tables Vol C Tables 4.2.6.8 and 6.1.1.4'
H H 0.0000 0.0000 'International Tables Vol C Tables 4.2.6.8 and 6.1.1.4'
F F 0.0171 0.0103 'International Tables Vol C Tables 4.2.6.8 and 6.1.1.4'
N N 0.0061 0.0033 'International Tables Vol C Tables 4.2.6.8 and 6.1.1.4'
Si Si 0.0817 0.0704 'International Tables Vol C Tables 4.2.6.8 and 6.1.1.4'

loop_
_geom_angle_atom_site_label_1
_geom_angle_atom_site_label_2
_geom_angle_atom_site_label_3
_geom_angle
_geom_angle_site_symmetry_1
_geom_angle_site_symmetry_3
_geom_angle_publ_flag
F1 Si1 Si1 101.2(2) . 2_666 ?
F1 Si1 N1 102.6(3) . . ?
F1 Si1 C1 103.5(3) . . ?
N1 Si1 Si1 119.6(3) . 2_666 ?
N1 Si1 C1 114.7(3) . . ?
C1 Si1 Si1 112.1(3) . 2_666 ?
N1 Si2 C12 113.9(3) . . ?
N1 Si2 C13 111.0(3) . . ?
N1 Si2 C11 111.2(3) . . ?
C12 Si2 C11 105.0(4) . . ?
C13 Si2 C12 104.6(4) . . ?
C13 Si2 C11 110.8(4) . . ?
N1 Si3 C16 115.7(4) . . ?
N1 Si3 C15 113.4(4) . . ?
N1 Si3 C14 112.4(4) . . ?
C16 Si3 C14 101.5(5) . . ?
C15 Si3 C16 108.5(5) . . ?
C15 Si3 C14 104.2(5) . . ?
Si1 N1 Si2 127.8(4) . . ?
Si1 N1 Si3 118.8(4) . . ?
Si2 N1 Si3 113.5(3) . . ?
H6A C6 H6B 109.5 . . ?
H6A C6 H6C 109.5 . . ?
H6B C6 H6C 109.5 . . ?
C1 C6 H6A 109.5 . . ?
C1 C6 H6B 109.5 . . ?
C1 C6 H6C 109.5 . . ?
C6 C1 Si1 108.9(5) . . ?
C5 C1 Si1 110.3(5) . . ?
C5 C1 C6 113.9(7) . . ?
C5 C1 C2 103.1(7) . . ?
C2 C1 Si1 107.8(5) . . ?
C2 C1 C6 112.6(7) . . ?
C4 C5 C1 108.0(7) . . ?
C4 C5 C10 128.5(8) . . ?
C10 C5 C1 122.9(8) . . ?
C3 C2 C1 108.8(7) . . ?
C3 C2 C7 128.6(8) . . ?
C7 C2 C1 121.7(8) . . ?
Si2 C12 H12A 109.5 . . ?
Si2 C12 H12B 109.5 . . ?
Si2 C12 H12C 109.5 . . ?
H12A C12 H12B 109.5 . . ?
H12A C12 H12C 109.5 . . ?
H12B C12 H12C 109.5 . . ?
C5 C4 C3 110.8(8) . . ?
C5 C4 C9 126.3(9) . . ?
C3 C4 C9 122.5(8) . . ?
C2 C3 C4 108.6(8) . . ?
C2 C3 C8 127.4(9) . . ?
C4 C3 C8 124.0(9) . . ?
C5 C10 H10A 109.5 . . ?
C5 C10 H10B 109.5 . . ?
C5 C10 H10C 109.5 . . ?
H10A C10 H10B 109.5 . . ?
H10A C10 H10C 109.5 . . ?
H10B C10 H10C 109.5 . . ?
C2 C7 H7A 109.5 . . ?
C2 C7 H7B 109.5 . . ?
C2 C7 H7C 109.5 . . ?
H7A C7 H7B 109.5 . . ?
H7A C7 H7C 109.5 . . ?
H7B C7 H7C 109.5 . . ?
Si2 C13 H13A 109.5 . . ?
Si2 C13 H13B 109.5 . . ?
Si2 C13 H13C 109.5 . . ?
H13A C13 H13B 109.5 . . ?
H13A C13 H13C 109.5 . . ?
H13B C13 H13C 109.5 . . ?
Si2 C11 H11A 109.5 . . ?
Si2 C11 H11B 109.5 . . ?
Si2 C11 H11C 109.5 . . ?
H11A C11 H11B 109.5 . . ?
H11A C11 H11C 109.5 . . ?
H11B C11 H11C 109.5 . . ?
Si3 C16 H16A 109.5 . . ?
Si3 C16 H16B 109.5 . . ?
Si3 C16 H16C 109.5 . . ?
H16A C16 H16B 109.5 . . ?
H16A C16 H16C 109.5 . . ?
H16B C16 H16C 109.5 . . ?
C4 C9 H9A 109.5 . . ?
C4 C9 H9B 109.5 . . ?
C4 C9 H9C 109.5 . . ?
H9A C9 H9B 109.5 . . ?
H9A C9 H9C 109.5 . . ?
H9B C9 H9C 109.5 . . ?
C3 C8 H8A 109.5 . . ?
C3 C8 H8B 109.5 . . ?
C3 C8 H8C 109.5 . . ?
H8A C8 H8B 109.5 . . ?
H8A C8 H8C 109.5 . . ?
H8B C8 H8C 109.5 . . ?
Si3 C15 H15A 109.5 . . ?
Si3 C15 H15B 109.5 . . ?
Si3 C15 H15C 109.5 . . ?
H15A C15 H15B 109.5 . . ?
H15A C15 H15C 109.5 . . ?
H15B C15 H15C 109.5 . . ?
Si3 C14 H14A 109.5 . . ?
Si3 C14 H14B 109.5 . . ?
Si3 C14 H14C 109.5 . . ?
H14A C14 H14B 109.5 . . ?
H14A C14 H14C 109.5 . . ?
H14B C14 H14C 109.5 . . ?

loop_
_geom_bond_atom_site_label_1
_geom_bond_atom_site_label_2
_geom_bond_distance
_geom_bond_site_symmetry_2
_geom_bond_publ_flag
Si1 Si1 2.475(6) 2_666 ?
Si1 F1 1.649(5) . ?
Si1 N1 1.732(7) . ?
Si1 C1 1.938(8) . ?
Si2 N1 1.773(7) . ?
Si2 C12 1.871(8) . ?
Si2 C13 1.867(8) . ?
Si2 C11 1.881(9) . ?
Si3 N1 1.800(7) . ?
Si3 C16 1.837(9) . ?
Si3 C15 1.833(9) . ?
Si3 C14 1.879(11) . ?
C6 H6A 0.9800 . ?
C6 H6B 0.9800 . ?
C6 H6C 0.9800 . ?
C6 C1 1.552(11) . ?
C1 C5 1.510(11) . ?
C1 C2 1.512(11) . ?
C5 C4 1.349(11) . ?
C5 C10 1.487(11) . ?
C2 C3 1.362(11) . ?
C2 C7 1.500(11) . ?
C12 H12A 0.9800 . ?
C12 H12B 0.9800 . ?
C12 H12C 0.9800 . ?
C4 C3 1.453(12) . ?
C4 C9 1.531(11) . ?
C3 C8 1.494(11) . ?
C10 H10A 0.9800 . ?
C10 H10B 0.9800 . ?
C10 H10C 0.9800 . ?
C7 H7A 0.9800 . ?
C7 H7B 0.9800 . ?
C7 H7C 0.9800 . ?
C13 H13A 0.9800 . ?
C13 H13B 0.9800 . ?
C13 H13C 0.9800 . ?
C11 H11A 0.9800 . ?
C11 H11B 0.9800 . ?
C11 H11C 0.9800 . ?
C16 H16A 0.9800 . ?
C16 H16B 0.9800 . ?
C16 H16C 0.9800 . ?
C9 H9A 0.9800 . ?
C9 H9B 0.9800 . ?
C9 H9C 0.9800 . ?
C8 H8A 0.9800 . ?
C8 H8B 0.9800 . ?
C8 H8C 0.9800 . ?
C15 H15A 0.9800 . ?
C15 H15B 0.9800 . ?
C15 H15C 0.9800 . ?
C14 H14A 0.9800 . ?
C14 H14B 0.9800 . ?
C14 H14C 0.9800 . ?
